data_2227127
loop_
_publ_author_name
'Shi, Rui'
'Zhang, Chun-Sheng'
'Huang, Rong'
'Wei, Kun'

_publ_section_title
;
 10,13-Dimethyl-16-oxo-4,5,6,7,8,9,10,11,12,13,14,15,16,17-tetradecahydro-1<i>H</i>-cyclopenta[<i>a</i>]phenanthren-17-yl
 acetate
;
_journal_coeditor_code XU2791
_journal_issue 8
_journal_name_full 'Acta Crystallographica Section E'
_journal_page_first o2092
_journal_paper_doi 10.1107/S1600536810028412
_journal_volume 66
_journal_year 2010
_chemical_formula_iupac 'C21 H30 O3'
_chemical_formula_moiety 'C21 H30 O3'
_chemical_formula_sum 'C21 H30 O3'
_chemical_formula_weight 330.45
_chemical_name_systematic
;
10,13-Dimethyl-16-oxo-4,5,6,7,8,9,10,11,12,13,14,15,16,17-tetradecahydro-
1<i>H</i>-cyclopenta[<i>a</i>]phenanthren-17-yl acetate
;
_space_group_IT_number 4
_symmetry_cell_setting monoclinic
_symmetry_space_group_name_Hall 'P 2yb'
_symmetry_space_group_name_H-M 'P 1 21 1'
_atom_sites_solution_hydrogens geom
_atom_sites_solution_primary direct
_atom_sites_solution_secondary difmap
_audit_creation_method SHELXL-97
_cell_angle_alpha 90.00
_cell_angle_beta 95.687(10)
_cell_angle_gamma 90.00
_cell_formula_units_Z 2
_cell_length_a 7.383(5)
_cell_length_b 13.200(9)
_cell_length_c 9.843(7)
_cell_measurement_reflns_used 864
_cell_measurement_temperature 293(2)
_cell_measurement_theta_max 25.72
_cell_measurement_theta_min 5.65
_cell_volume 954.5(11)
_computing_cell_refinement 'SAINT (Bruker, 2004)'
_computing_data_collection 'SMART (Bruker, 2004)'
_computing_data_reduction 'SAINT (Bruker, 2004)'
_computing_molecular_graphics 'SHELXTL (Sheldrick, 2008)'
_computing_publication_material 'SHELXTL (Sheldrick, 2008)'
_computing_structure_refinement 'SHELXL97 (Sheldrick, 2008)'
_computing_structure_solution 'SHELXS97 (Sheldrick, 2008)'
_diffrn_ambient_temperature 293(2)
_diffrn_measured_fraction_theta_full 0.999
_diffrn_measured_fraction_theta_max 0.999
_diffrn_measurement_device_type 'Bruker SMART CCD area-detector'
_diffrn_measurement_method '\f and \w scans'
_diffrn_radiation_monochromator graphite
_diffrn_radiation_source 'fine-focus sealed tube'
_diffrn_radiation_type MoK\a
_diffrn_radiation_wavelength 0.71073
_diffrn_reflns_av_R_equivalents 0.1015
_diffrn_reflns_av_sigmaI/netI 0.1138
_diffrn_reflns_limit_h_max 8
_diffrn_reflns_limit_h_min -8
_diffrn_reflns_limit_k_max 15
_diffrn_reflns_limit_k_min -9
_diffrn_reflns_limit_l_max 11
_diffrn_reflns_limit_l_min -11
_diffrn_reflns_number 5527
_diffrn_reflns_theta_full 25.20
_diffrn_reflns_theta_max 25.20
_diffrn_reflns_theta_min 2.08
_diffrn_standards_number 0
_exptl_absorpt_coefficient_mu 0.075
_exptl_absorpt_correction_type none
_exptl_crystal_colour colorless
_exptl_crystal_density_diffrn 1.150
_exptl_crystal_density_method 'not measured'
_exptl_crystal_description block
_exptl_crystal_F_000 360
_exptl_crystal_size_max 0.45
_exptl_crystal_size_mid 0.40
_exptl_crystal_size_min 0.32
_refine_diff_density_max 0.132
_refine_diff_density_min -0.110
_refine_ls_extinction_coef 0.018(3)
_refine_ls_extinction_expression Fc^*^=kFc[1+0.001xFc^2^\l^3^/sin(2\q)]^-1/4^
_refine_ls_extinction_method 'SHELXL97 (Sheldrick, 2008)'
_refine_ls_goodness_of_fit_ref 0.860
_refine_ls_hydrogen_treatment constr
_refine_ls_matrix_type full
_refine_ls_number_parameters 221
_refine_ls_number_reflns 1794
_refine_ls_number_restraints 1
_refine_ls_restrained_S_all 0.859
_refine_ls_R_factor_all 0.1881
_refine_ls_R_factor_gt 0.0534
_refine_ls_shift/su_max 0.000
_refine_ls_shift/su_mean 0.000
_refine_ls_structure_factor_coef Fsqd
_refine_ls_weighting_details 'calc w=1/[\s^2^(Fo^2^)+(0.0539P)^2^+0.0000P] where P=(Fo^2^+2Fc^2^)/3'
_refine_ls_weighting_scheme calc
_refine_ls_wR_factor_gt 0.1034
_refine_ls_wR_factor_ref 0.1361
_reflns_number_gt 864
_reflns_number_total 1794
_reflns_threshold_expression I>2sigma(I)
_cod_data_source_file xu2791.cif
_cod_data_source_block I
_cod_original_sg_symbol_H-M 'P 21'
_cod_database_code 2227127
_cod_database_fobs_code 2227127

loop_
_symmetry_equiv_pos_as_xyz
'x, y, z'
'-x, y+1/2, -z'

loop_
_atom_site_type_symbol
_atom_site_label
_atom_site_fract_x
_atom_site_fract_y
_atom_site_fract_z
_atom_site_U_iso_or_equiv
_atom_site_adp_type
_atom_site_calc_flag
_atom_site_refinement_flags
_atom_site_occupancy
_atom_site_disorder_assembly
_atom_site_disorder_group
C C1 0.2353(9) 0.8413(7) 0.3971(7) 0.089(2) Uani d . 1 . .
H H1A 0.1047 0.8316 0.3809 0.107 Uiso calc R 1 . .
H H1B 0.2756 0.8100 0.4841 0.107 Uiso calc R 1 . .
C C2 0.2742(13) 0.9525(7) 0.4068(8) 0.104(3) Uani d . 1 . .
H H2 0.1975 0.9938 0.4519 0.125 Uiso calc R 1 . .
C C3 0.4149(14) 0.9942(7) 0.3531(9) 0.109(3) Uani d . 1 . .
H H3 0.4306 1.0640 0.3597 0.130 Uiso calc R 1 . .
C C4 0.5469(11) 0.9345(7) 0.2835(8) 0.100(2) Uani d . 1 . .
H H4A 0.6690 0.9545 0.3187 0.120 Uiso calc R 1 . .
H H4B 0.5318 0.9506 0.1868 0.120 Uiso calc R 1 . .
C C5 0.5277(9) 0.8189(6) 0.3009(7) 0.084(2) Uani d . 1 . .
H H5 0.5753 0.8028 0.3949 0.100 Uiso calc R 1 . .
C C6 0.6463(9) 0.7619(6) 0.2068(8) 0.090(2) Uani d . 1 . .
H H6A 0.6053 0.7772 0.1123 0.108 Uiso calc R 1 . .
H H6B 0.7716 0.7842 0.2245 0.108 Uiso calc R 1 . .
C C7 0.6356(8) 0.6477(6) 0.2303(7) 0.087(2) Uani d . 1 . .
H H7A 0.7052 0.6129 0.1660 0.104 Uiso calc R 1 . .
H H7B 0.6896 0.6319 0.3217 0.104 Uiso calc R 1 . .
C C8 0.4396(8) 0.6097(5) 0.2132(6) 0.0669(18) Uani d . 1 . .
H H8 0.3895 0.6192 0.1181 0.080 Uiso calc R 1 . .
C C9 0.3222(8) 0.6712(6) 0.3088(6) 0.0703(19) Uani d . 1 . .
H H9 0.3770 0.6599 0.4023 0.084 Uiso calc R 1 . .
C C10 0.3266(8) 0.7864(5) 0.2843(6) 0.0674(18) Uani d . 1 . .
C C11 0.1274(8) 0.6266(6) 0.3010(7) 0.083(2) Uani d . 1 . .
H H11A 0.0603 0.6610 0.3673 0.100 Uiso calc R 1 . .
H H11B 0.0660 0.6400 0.2111 0.100 Uiso calc R 1 . .
C C12 0.1231(9) 0.5120(7) 0.3282(7) 0.089(2) Uani d . 1 . .
H H12A 0.1719 0.4987 0.4217 0.107 Uiso calc R 1 . .
H H12B -0.0019 0.4884 0.3170 0.107 Uiso calc R 1 . .
C C13 0.2347(8) 0.4539(5) 0.2304(6) 0.0716(19) Uani d . 1 . .
C C14 0.4277(8) 0.4979(5) 0.2504(6) 0.067(2) Uani d . 1 . .
H H14 0.4674 0.4928 0.3481 0.081 Uiso calc R 1 . .
C C15 0.5425(9) 0.4225(6) 0.1788(7) 0.091(2) Uani d . 1 . .
H H15A 0.5404 0.4378 0.0823 0.110 Uiso calc R 1 . .
H H15B 0.6677 0.4223 0.2195 0.110 Uiso calc R 1 . .
C C16 0.4499(12) 0.3221(8) 0.2014(8) 0.100(3) Uani d . 1 . .
C C17 0.2753(9) 0.3439(6) 0.2690(7) 0.0768(19) Uani d . 1 . .
H H17 0.3009 0.3385 0.3683 0.092 Uiso calc R 1 . .
C C18 0.0718(10) 0.2130(6) 0.3117(10) 0.084(2) Uani d . 1 . .
C C19 -0.0681(10) 0.1408(6) 0.2474(8) 0.116(3) Uani d . 1 . .
H H19A -0.0850 0.0864 0.3097 0.174 Uiso calc R 1 . .
H H19B -0.0276 0.1138 0.1650 0.174 Uiso calc R 1 . .
H H19C -0.1813 0.1758 0.2262 0.174 Uiso calc R 1 . .
C C20 0.2325(8) 0.8158(5) 0.1428(6) 0.083(2) Uani d . 1 . .
H H20A 0.1055 0.7990 0.1384 0.125 Uiso calc R 1 . .
H H20B 0.2876 0.7794 0.0732 0.125 Uiso calc R 1 . .
H H20C 0.2457 0.8873 0.1288 0.125 Uiso calc R 1 . .
C C21 0.1481(8) 0.4600(5) 0.0849(6) 0.083(2) Uani d . 1 . .
H H21A 0.2156 0.4187 0.0273 0.125 Uiso calc R 1 . .
H H21B 0.1489 0.5290 0.0542 0.125 Uiso calc R 1 . .
H H21C 0.0249 0.4361 0.0806 0.125 Uiso calc R 1 . .
O O1 0.4948(9) 0.2388(5) 0.1678(7) 0.129(2) Uani d . 1 . .
O O2 0.1340(7) 0.2744(4) 0.2230(5) 0.0994(16) Uani d . 1 . .
O O3 0.1307(8) 0.2124(5) 0.4295(6) 0.127(2) Uani d . 1 . .

loop_
_atom_site_aniso_label
_atom_site_aniso_U_11
_atom_site_aniso_U_22
_atom_site_aniso_U_33
_atom_site_aniso_U_12
_atom_site_aniso_U_13
_atom_site_aniso_U_23
C1 0.089(5) 0.107(7) 0.075(5) 0.001(5) 0.020(4) -0.015(5)
C2 0.122(7) 0.091(7) 0.098(6) 0.004(5) 0.007(5) -0.003(5)
C3 0.123(7) 0.094(7) 0.104(7) -0.012(7) -0.012(6) -0.010(6)
C4 0.092(6) 0.108(7) 0.099(6) -0.036(5) 0.000(5) 0.003(5)
C5 0.067(5) 0.100(7) 0.083(5) -0.012(4) 0.000(4) 0.001(4)
C6 0.057(4) 0.096(6) 0.119(6) -0.014(4) 0.016(4) 0.008(5)
C7 0.051(4) 0.103(6) 0.109(6) -0.010(4) 0.016(4) 0.003(5)
C8 0.052(4) 0.082(6) 0.064(4) -0.001(4) -0.005(3) 0.015(4)
C9 0.041(4) 0.102(6) 0.069(5) -0.014(4) 0.015(3) -0.002(4)
C10 0.057(4) 0.083(6) 0.062(4) -0.005(4) 0.001(4) -0.001(4)
C11 0.047(4) 0.114(7) 0.091(6) -0.010(4) 0.020(4) -0.005(5)
C12 0.064(5) 0.125(7) 0.079(5) -0.025(4) 0.016(4) 0.011(5)
C13 0.057(4) 0.104(6) 0.054(4) -0.014(4) 0.005(3) -0.002(4)
C14 0.056(4) 0.090(6) 0.058(4) -0.001(4) 0.015(3) -0.005(4)
C15 0.067(5) 0.102(6) 0.104(6) -0.006(5) 0.005(4) 0.009(5)
C16 0.088(6) 0.109(8) 0.099(6) 0.004(6) -0.010(5) 0.012(7)
C17 0.068(5) 0.083(6) 0.077(5) -0.018(5) -0.003(4) 0.014(4)
C18 0.076(5) 0.083(6) 0.094(6) -0.002(5) 0.014(5) -0.020(6)
C19 0.088(6) 0.096(6) 0.160(8) -0.033(5) -0.011(5) 0.000(5)
C20 0.076(4) 0.095(6) 0.077(5) 0.000(4) -0.003(4) 0.006(4)
C21 0.075(4) 0.104(6) 0.069(5) -0.007(4) 0.001(4) 0.002(4)
O1 0.124(5) 0.096(5) 0.168(6) 0.011(4) 0.022(4) 0.013(4)
O2 0.107(4) 0.100(4) 0.087(4) -0.037(3) -0.008(3) 0.020(3)
O3 0.141(5) 0.142(5) 0.100(4) -0.057(4) 0.027(4) 0.001(4)

loop_
_atom_type_symbol
_atom_type_description
_atom_type_scat_dispersion_real
_atom_type_scat_dispersion_imag
_atom_type_scat_source
C C 0.0033 0.0000 'International Tables Vol C Tables 4.2.6.8 and 6.1.1.4'
O O 0.0106 0.0000 'International Tables Vol C Tables 4.2.6.8 and 6.1.1.4'
H H 0.0000 0.0000 'International Tables Vol C Tables 4.2.6.8 and 6.1.1.4'

loop_
_geom_angle_atom_site_label_1
_geom_angle_atom_site_label_2
_geom_angle_atom_site_label_3
_geom_angle_site_symmetry_1
_geom_angle_site_symmetry_3
_geom_angle
_geom_angle_publ_flag
C2 C1 C10 . . 114.4(7) ?
C2 C1 H1A . . 108.7 ?
C10 C1 H1A . . 108.7 ?
C2 C1 H1B . . 108.7 ?
C10 C1 H1B . . 108.7 ?
H1A C1 H1B . . 107.6 ?
C3 C2 C1 . . 122.2(8) ?
C3 C2 H2 . . 118.9 ?
C1 C2 H2 . . 118.9 ?
C2 C3 C4 . . 122.8(8) ?
C2 C3 H3 . . 118.6 ?
C4 C3 H3 . . 118.6 ?
C3 C4 C5 . . 113.9(7) ?
C3 C4 H4A . . 108.8 ?
C5 C4 H4A . . 108.8 ?
C3 C4 H4B . . 108.8 ?
C5 C4 H4B . . 108.8 ?
H4A C4 H4B . . 107.7 ?
C6 C5 C10 . . 113.7(6) ?
C6 C5 C4 . . 110.7(6) ?
C10 C5 C4 . . 111.2(6) ?
C6 C5 H5 . . 106.9 ?
C10 C5 H5 . . 106.9 ?
C4 C5 H5 . . 106.9 ?
C7 C6 C5 . . 110.6(6) ?
C7 C6 H6A . . 109.5 ?
C5 C6 H6A . . 109.5 ?
C7 C6 H6B . . 109.5 ?
C5 C6 H6B . . 109.5 ?
H6A C6 H6B . . 108.1 ?
C8 C7 C6 . . 111.8(6) ?
C8 C7 H7A . . 109.3 ?
C6 C7 H7A . . 109.3 ?
C8 C7 H7B . . 109.3 ?
C6 C7 H7B . . 109.3 ?
H7A C7 H7B . . 107.9 ?
C14 C8 C7 . . 111.6(5) ?
C14 C8 C9 . . 108.0(5) ?
C7 C8 C9 . . 109.8(5) ?
C14 C8 H8 . . 109.1 ?
C7 C8 H8 . . 109.1 ?
C9 C8 H8 . . 109.1 ?
C10 C9 C11 . . 113.7(6) ?
C10 C9 C8 . . 113.3(5) ?
C11 C9 C8 . . 109.9(5) ?
C10 C9 H9 . . 106.5 ?
C11 C9 H9 . . 106.5 ?
C8 C9 H9 . . 106.5 ?
C1 C10 C5 . . 106.3(6) ?
C1 C10 C9 . . 109.5(6) ?
C5 C10 C9 . . 107.1(5) ?
C1 C10 C20 . . 110.1(5) ?
C5 C10 C20 . . 111.7(5) ?
C9 C10 C20 . . 112.0(5) ?
C12 C11 C9 . . 113.6(6) ?
C12 C11 H11A . . 108.8 ?
C9 C11 H11A . . 108.8 ?
C12 C11 H11B . . 108.8 ?
C9 C11 H11B . . 108.8 ?
H11A C11 H11B . . 107.7 ?
C13 C12 C11 . . 111.2(5) ?
C13 C12 H12A . . 109.4 ?
C11 C12 H12A . . 109.4 ?
C13 C12 H12B . . 109.4 ?
C11 C12 H12B . . 109.4 ?
H12A C12 H12B . . 108.0 ?
C21 C13 C17 . . 110.0(5) ?
C21 C13 C12 . . 111.4(5) ?
C17 C13 C12 . . 115.2(6) ?
C21 C13 C14 . . 113.6(5) ?
C17 C13 C14 . . 99.9(5) ?
C12 C13 C14 . . 106.3(5) ?
C15 C14 C8 . . 118.2(5) ?
C15 C14 C13 . . 104.2(5) ?
C8 C14 C13 . . 114.3(6) ?
C15 C14 H14 . . 106.4 ?
C8 C14 H14 . . 106.4 ?
C13 C14 H14 . . 106.4 ?
C16 C15 C14 . . 102.9(6) ?
C16 C15 H15A . . 111.2 ?
C14 C15 H15A . . 111.2 ?
C16 C15 H15B . . 111.2 ?
C14 C15 H15B . . 111.2 ?
H15A C15 H15B . . 109.1 ?
O1 C16 C15 . . 128.1(8) ?
O1 C16 C17 . . 123.8(9) ?
C15 C16 C17 . . 108.1(8) ?
O2 C17 C13 . . 114.5(5) ?
O2 C17 C16 . . 111.1(6) ?
C13 C17 C16 . . 102.9(6) ?
O2 C17 H17 . . 109.4 ?
C13 C17 H17 . . 109.4 ?
C16 C17 H17 . . 109.4 ?
O3 C18 O2 . . 122.2(8) ?
O3 C18 C19 . . 125.0(9) ?
O2 C18 C19 . . 112.7(8) ?
C18 C19 H19A . . 109.5 ?
C18 C19 H19B . . 109.5 ?
H19A C19 H19B . . 109.5 ?
C18 C19 H19C . . 109.5 ?
H19A C19 H19C . . 109.5 ?
H19B C19 H19C . . 109.5 ?
C10 C20 H20A . . 109.5 ?
C10 C20 H20B . . 109.5 ?
H20A C20 H20B . . 109.5 ?
C10 C20 H20C . . 109.5 ?
H20A C20 H20C . . 109.5 ?
H20B C20 H20C . . 109.5 ?
C13 C21 H21A . . 109.5 ?
C13 C21 H21B . . 109.5 ?
H21A C21 H21B . . 109.5 ?
C13 C21 H21C . . 109.5 ?
H21A C21 H21C . . 109.5 ?
H21B C21 H21C . . 109.5 ?
C18 O2 C17 . . 118.7(6) ?

loop_
_geom_bond_atom_site_label_1
_geom_bond_atom_site_label_2
_geom_bond_site_symmetry_2
_geom_bond_distance
_geom_bond_publ_flag
C1 C2 . 1.497(11) ?
C1 C10 . 1.536(8) ?
C1 H1A . 0.9700 ?
C1 H1B . 0.9700 ?
C2 C3 . 1.331(10) ?
C2 H2 . 0.9300 ?
C3 C4 . 1.473(10) ?
C3 H3 . 0.9300 ?
C4 C5 . 1.544(10) ?
C4 H4A . 0.9700 ?
C4 H4B . 0.9700 ?
C5 C6 . 1.533(8) ?
C5 C10 . 1.538(8) ?
C5 H5 . 0.9800 ?
C6 C7 . 1.528(9) ?
C6 H6A . 0.9700 ?
C6 H6B . 0.9700 ?
C7 C8 . 1.525(8) ?
C7 H7A . 0.9700 ?
C7 H7B . 0.9700 ?
C8 C14 . 1.525(8) ?
C8 C9 . 1.568(8) ?
C8 H8 . 0.9800 ?
C9 C10 . 1.541(8) ?
C9 C11 . 1.549(7) ?
C9 H9 . 0.9800 ?
C10 C20 . 1.543(8) ?
C11 C12 . 1.536(9) ?
C11 H11A . 0.9700 ?
C11 H11B . 0.9700 ?
C12 C13 . 1.534(8) ?
C12 H12A . 0.9700 ?
C12 H12B . 0.9700 ?
C13 C21 . 1.512(8) ?
C13 C17 . 1.522(9) ?
C13 C14 . 1.534(8) ?
C14 C15 . 1.524(9) ?
C14 H14 . 0.9800 ?
C15 C16 . 1.517(11) ?
C15 H15A . 0.9700 ?
C15 H15B . 0.9700 ?
C16 O1 . 1.204(9) ?
C16 C17 . 1.536(10) ?
C17 O2 . 1.429(7) ?
C17 H17 . 0.9800 ?
C18 O3 . 1.197(8) ?
C18 O2 . 1.306(9) ?
C18 C19 . 1.500(9) ?
C19 H19A . 0.9600 ?
C19 H19B . 0.9600 ?
C19 H19C . 0.9600 ?
C20 H20A . 0.9600 ?
C20 H20B . 0.9600 ?
C20 H20C . 0.9600 ?
C21 H21A . 0.9600 ?
C21 H21B . 0.9600 ?
C21 H21C . 0.9600 ?

loop_
_geom_hbond_atom_site_label_D
_geom_hbond_atom_site_label_H
_geom_hbond_atom_site_label_A
_geom_hbond_site_symmetry_A
_geom_hbond_distance_DH
_geom_hbond_distance_HA
_geom_hbond_distance_DA
_geom_hbond_angle_DHA
_geom_hbond_publ_flag
C19 H19C O1 1_455 0.96 2.55 3.496(11) 170 y

loop_
_geom_torsion_atom_site_label_1
_geom_torsion_atom_site_label_2
_geom_torsion_atom_site_label_3
_geom_torsion_atom_site_label_4
_geom_torsion_site_symmetry_1
_geom_torsion_site_symmetry_2
_geom_torsion_site_symmetry_3
_geom_torsion_site_symmetry_4
_geom_torsion
_geom_torsion_publ_flag
C10 C1 C2 C3 . . . . -19.1(10) ?
C1 C2 C3 C4 . . . . -1.9(13) ?
C2 C3 C4 C5 . . . . -10.3(11) ?
C3 C4 C5 C6 . . . . 170.4(6) ?
C3 C4 C5 C10 . . . . 43.0(8) ?
C10 C5 C6 C7 . . . . -57.3(8) ?
C4 C5 C6 C7 . . . . 176.7(6) ?
C5 C6 C7 C8 . . . . 55.4(8) ?
C6 C7 C8 C14 . . . . -174.4(6) ?
C6 C7 C8 C9 . . . . -54.7(7) ?
C14 C8 C9 C10 . . . . 178.5(5) ?
C7 C8 C9 C10 . . . . 56.5(7) ?
C14 C8 C9 C11 . . . . -53.2(7) ?
C7 C8 C9 C11 . . . . -175.1(6) ?
C2 C1 C10 C5 . . . . 49.1(8) ?
C2 C1 C10 C9 . . . . 164.4(6) ?
C2 C1 C10 C20 . . . . -72.0(7) ?
C6 C5 C10 C1 . . . . 173.3(7) ?
C4 C5 C10 C1 . . . . -60.9(7) ?
C6 C5 C10 C9 . . . . 56.3(7) ?
C4 C5 C10 C9 . . . . -177.9(5) ?
C6 C5 C10 C20 . . . . -66.6(8) ?
C4 C5 C10 C20 . . . . 59.2(8) ?
C11 C9 C10 C1 . . . . 63.0(6) ?
C8 C9 C10 C1 . . . . -170.6(5) ?
C11 C9 C10 C5 . . . . 177.9(5) ?
C8 C9 C10 C5 . . . . -55.7(6) ?
C11 C9 C10 C20 . . . . -59.4(7) ?
C8 C9 C10 C20 . . . . 67.0(6) ?
C10 C9 C11 C12 . . . . -178.9(6) ?
C8 C9 C11 C12 . . . . 53.0(7) ?
C9 C11 C12 C13 . . . . -56.0(7) ?
C11 C12 C13 C21 . . . . -67.3(7) ?
C11 C12 C13 C17 . . . . 166.6(5) ?
C11 C12 C13 C14 . . . . 57.0(7) ?
C7 C8 C14 C15 . . . . -54.7(8) ?
C9 C8 C14 C15 . . . . -175.5(5) ?
C7 C8 C14 C13 . . . . -177.9(5) ?
C9 C8 C14 C13 . . . . 61.3(6) ?
C21 C13 C14 C15 . . . . -70.3(7) ?
C17 C13 C14 C15 . . . . 46.7(6) ?
C12 C13 C14 C15 . . . . 166.8(5) ?
C21 C13 C14 C8 . . . . 60.2(7) ?
C17 C13 C14 C8 . . . . 177.3(5) ?
C12 C13 C14 C8 . . . . -62.7(7) ?
C8 C14 C15 C16 . . . . -161.0(5) ?
C13 C14 C15 C16 . . . . -32.9(7) ?
C14 C15 C16 O1 . . . . -177.1(9) ?
C14 C15 C16 C17 . . . . 6.5(7) ?
C21 C13 C17 O2 . . . . -42.2(7) ?
C12 C13 C17 O2 . . . . 84.6(6) ?
C14 C13 C17 O2 . . . . -162.0(5) ?
C21 C13 C17 C16 . . . . 78.5(6) ?
C12 C13 C17 C16 . . . . -154.6(6) ?
C14 C13 C17 C16 . . . . -41.3(6) ?
O1 C16 C17 O2 . . . . -31.4(11) ?
C15 C16 C17 O2 . . . . 145.2(6) ?
O1 C16 C17 C13 . . . . -154.4(8) ?
C15 C16 C17 C13 . . . . 22.2(7) ?
O3 C18 O2 C17 . . . . -0.9(11) ?
C19 C18 O2 C17 . . . . -176.8(6) ?
C13 C17 O2 C18 . . . . -127.4(6) ?
C16 C17 O2 C18 . . . . 116.5(7) ?

loop_
_cod_related_entry_id
_cod_related_entry_database
_cod_related_entry_code
1 ChemSpider 24745591
